data_2226783
loop_
_publ_author_name
'Suchetan, P. A.'
'Gowda, B. Thimme'
'Foro, Sabine'
'Fuess, Hartmut'

_publ_section_title
;
 2-Methyl-<i>N</i>-(2-methylbenzoyl)benzenesulfonamide
;
_journal_coeditor_code BT5290
_journal_issue 8
_journal_name_full 'Acta Crystallographica Section E'
_journal_page_first o1992
_journal_paper_doi 10.1107/S1600536810026735
_journal_volume 66
_journal_year 2010
_chemical_formula_iupac 'C15 H15 N O3 S'
_chemical_formula_moiety 'C15 H15 N O3 S'
_chemical_formula_sum 'C15 H15 N O3 S'
_chemical_formula_weight 289.34
_chemical_name_systematic
;
2-Methyl-<i>N</i>-(2-methylbenzoyl)benzenesulfonamide
;
_space_group_IT_number 15
_symmetry_cell_setting monoclinic
_symmetry_space_group_name_Hall '-C 2yc'
_symmetry_space_group_name_H-M 'C 1 2/c 1'
_atom_sites_solution_hydrogens geom
_atom_sites_solution_primary direct
_atom_sites_solution_secondary difmap
_audit_creation_method SHELXL-97
_cell_angle_alpha 90.00
_cell_angle_beta 96.955(8)
_cell_angle_gamma 90.00
_cell_formula_units_Z 8
_cell_length_a 13.9970(10)
_cell_length_b 14.1650(10)
_cell_length_c 14.395(2)
_cell_measurement_reflns_used 2699
_cell_measurement_temperature 299(2)
_cell_measurement_theta_max 27.81
_cell_measurement_theta_min 2.59
_cell_volume 2833.1(5)
_computing_cell_refinement
;
CrysAlis RED (Oxford Diffraction, 2009)
;
_computing_data_collection
;
CrysAlis CCD (Oxford Diffraction, 2009)
;
_computing_data_reduction
;
CrysAlis RED (Oxford Diffraction, 2009)
;
_computing_molecular_graphics 'PLATON (Spek, 2009)'
_computing_publication_material 'SHELXL97 (Sheldrick, 2008)'
_computing_structure_refinement 'SHELXL97 (Sheldrick, 2008)'
_computing_structure_solution 'SHELXS97 (Sheldrick, 2008)'
_diffrn_ambient_temperature 299(2)
_diffrn_measured_fraction_theta_full 0.999
_diffrn_measured_fraction_theta_max 0.999
_diffrn_measurement_device_type
;
Oxford Diffraction Xcalibur diffractometer
with a Sapphire CCD detector
;
_diffrn_measurement_method
;
Rotation method data acquisition using omega and phi scans
;
_diffrn_radiation_monochromator graphite
_diffrn_radiation_source 'fine-focus sealed tube'
_diffrn_radiation_type MoK\a
_diffrn_radiation_wavelength 0.71073
_diffrn_reflns_av_R_equivalents 0.0149
_diffrn_reflns_av_sigmaI/netI 0.0197
_diffrn_reflns_limit_h_max 17
_diffrn_reflns_limit_h_min -14
_diffrn_reflns_limit_k_max 12
_diffrn_reflns_limit_k_min -17
_diffrn_reflns_limit_l_max 17
_diffrn_reflns_limit_l_min -17
_diffrn_reflns_number 5920
_diffrn_reflns_theta_full 26.37
_diffrn_reflns_theta_max 26.37
_diffrn_reflns_theta_min 2.60
_diffrn_standards_decay_% 0
_diffrn_standards_number 0
_exptl_absorpt_coefficient_mu 0.235
_exptl_absorpt_correction_T_max 0.9245
_exptl_absorpt_correction_T_min 0.9120
_exptl_absorpt_correction_type multi-scan
_exptl_absorpt_process_details
;
(CrysAlis RED; Oxford Diffraction, 2009)
;
_exptl_crystal_colour colourless
_exptl_crystal_density_diffrn 1.357
_exptl_crystal_density_method 'not measured'
_exptl_crystal_description prism
_exptl_crystal_F_000 1216
_exptl_crystal_size_max 0.40
_exptl_crystal_size_mid 0.36
_exptl_crystal_size_min 0.34
_refine_diff_density_max 0.304
_refine_diff_density_min -0.260
_refine_ls_extinction_method none
_refine_ls_goodness_of_fit_ref 1.121
_refine_ls_hydrogen_treatment mixed
_refine_ls_matrix_type full
_refine_ls_number_parameters 251
_refine_ls_number_reflns 2895
_refine_ls_number_restraints 9
_refine_ls_restrained_S_all 1.127
_refine_ls_R_factor_all 0.0482
_refine_ls_R_factor_gt 0.0373
_refine_ls_shift/su_max 0.000
_refine_ls_shift/su_mean 0.000
_refine_ls_structure_factor_coef Fsqd
_refine_ls_weighting_details 'calc w=1/[\s^2^(Fo^2^)+(0.0707P)^2^+0.0000P] where P=(Fo^2^+2Fc^2^)/3'
_refine_ls_weighting_scheme calc
_refine_ls_wR_factor_gt 0.1090
_refine_ls_wR_factor_ref 0.1139
_reflns_number_gt 2281
_reflns_number_total 2895
_reflns_threshold_expression I>2sigma(I)
_cod_data_source_file bt5290.cif
_cod_data_source_block I
_cod_original_sg_symbol_H-M 'C 2/c'
_cod_database_code 2226783
_cod_database_fobs_code 2226783

loop_
_symmetry_equiv_pos_as_xyz
'x, y, z'
'-x, y, -z+1/2'
'x+1/2, y+1/2, z'
'-x+1/2, y+1/2, -z+1/2'
'-x, -y, -z'
'x, -y, z-1/2'
'-x+1/2, -y+1/2, -z'
'x+1/2, -y+1/2, z-1/2'

loop_
_atom_site_type_symbol
_atom_site_label
_atom_site_fract_x
_atom_site_fract_y
_atom_site_fract_z
_atom_site_U_iso_or_equiv
_atom_site_adp_type
_atom_site_calc_flag
_atom_site_refinement_flags
_atom_site_occupancy
_atom_site_disorder_assembly
_atom_site_disorder_group
C C1A 0.1586(2) 0.3862(2) 0.2895(2) 0.0392(7) Uani d PD 0.75 A 1
C C1B 0.1568(6) 0.3398(6) 0.2942(6) 0.0354(18) Uani d PD 0.25 A 2
C C2A 0.13372(16) 0.3021(2) 0.2415(2) 0.0506(6) Uani d PD 0.75 A 1
C C2B 0.1299(5) 0.3961(6) 0.2180(5) 0.0528(18) Uani d PD 0.25 A 2
C C3A 0.0925(6) 0.3103(4) 0.1473(4) 0.0680(17) Uani d PD 0.75 A 1
H H3A 0.0726 0.2567 0.1131 0.082 Uiso calc PR 0.75 A 1
C C3B 0.0951(16) 0.3438(9) 0.1388(10) 0.041(3) Uani d PD 0.25 A 2
H H3B 0.0742 0.3779 0.0849 0.050 Uiso calc PR 0.25 A 2
C C4A 0.0817(2) 0.3986(3) 0.1061(2) 0.0712(8) Uani d PD 0.75 A 1
H H4A 0.0543 0.4029 0.0441 0.085 Uiso calc PR 0.75 A 1
C C4B 0.0886(6) 0.2496(8) 0.1325(6) 0.066(2) Uani d PD 0.25 A 2
H H4B 0.0648 0.2220 0.0758 0.079 Uiso calc PR 0.25 A 2
C C5A 0.1093(2) 0.4781(2) 0.1523(2) 0.0650(8) Uani d PD 0.75 A 1
H H5A 0.1024 0.5363 0.1223 0.078 Uiso calc PR 0.75 A 1
C C5B 0.1164(7) 0.1931(7) 0.2084(7) 0.079(3) Uani d PD 0.25 A 2
H H5B 0.1133 0.1276 0.2056 0.095 Uiso calc PR 0.25 A 2
C C6A 0.1483(3) 0.4725(3) 0.2459(3) 0.0505(8) Uani d PD 0.75 A 1
H H6A 0.1675 0.5272 0.2788 0.061 Uiso calc PR 0.75 A 1
C C6B 0.1493(10) 0.2411(8) 0.2890(9) 0.050(3) Uani d PD 0.25 A 2
H H6B 0.1675 0.2062 0.3430 0.060 Uiso calc PR 0.25 A 2
C C7 0.38609(11) 0.39162(11) 0.36903(10) 0.0396(3) Uani d . 1 . .
C C8 0.47917(10) 0.33980(11) 0.37729(10) 0.0390(3) Uani d . 1 . .
C C9 0.56650(11) 0.38885(13) 0.38842(11) 0.0496(4) Uani d . 1 . .
C C10 0.65018(12) 0.33451(18) 0.39523(14) 0.0675(6) Uani d . 1 . .
H H10 0.7094 0.3651 0.4045 0.081 Uiso calc R 1 . .
C C11 0.64890(13) 0.23848(17) 0.38881(14) 0.0712(6) Uani d . 1 . .
H H11 0.7064 0.2050 0.3933 0.085 Uiso calc R 1 . .
C C12 0.56284(14) 0.19138(15) 0.37571(13) 0.0614(5) Uani d . 1 . .
H H12 0.5614 0.1260 0.3699 0.074 Uiso calc R 1 . .
C C13 0.47861(12) 0.24202(12) 0.37119(11) 0.0479(4) Uani d . 1 . .
H H13 0.4201 0.2101 0.3639 0.057 Uiso calc R 1 . .
C C14A 0.1486(5) 0.2049(3) 0.2834(5) 0.0866(18) Uani d PD 0.75 A 1
H H14A 0.1053 0.1957 0.3295 0.104 Uiso calc PR 0.75 A 1
H H14B 0.2138 0.1989 0.3124 0.104 Uiso calc PR 0.75 A 1
H H14C 0.1362 0.1583 0.2351 0.104 Uiso calc PR 0.75 A 1
C C14B 0.1351(11) 0.4964(9) 0.2142(8) 0.062(3) Uani d PD 0.25 A 2
H H14D 0.1919 0.5176 0.2526 0.074 Uiso calc PR 0.25 A 2
H H14E 0.0792 0.5231 0.2368 0.074 Uiso calc PR 0.25 A 2
H H14F 0.1376 0.5160 0.1508 0.074 Uiso calc PR 0.25 A 2
C C15 0.57390(14) 0.49465(14) 0.39237(14) 0.0687(6) Uani d . 1 . .
H H15C 0.6380 0.5125 0.4176 0.082 Uiso calc R 1 . .
H H15B 0.5288 0.5190 0.4316 0.082 Uiso calc R 1 . .
H H15A 0.5596 0.5201 0.3304 0.082 Uiso calc R 1 . .
N N1 0.31537(9) 0.34845(10) 0.41437(9) 0.0439(3) Uani d D 1 A .
H H1N 0.3279(12) 0.2983(8) 0.4467(11) 0.053 Uiso d D 1 . .
O O1 0.15903(8) 0.32012(10) 0.46446(9) 0.0645(4) Uani d . 1 A .
O O2 0.20209(10) 0.48187(10) 0.43476(10) 0.0743(4) Uani d . 1 A .
O O3 0.36933(9) 0.46426(9) 0.32707(9) 0.0609(4) Uani d . 1 . .
S S1 0.20355(3) 0.38584(3) 0.40857(3) 0.04381(16) Uani d D 1 . .

loop_
_atom_site_aniso_label
_atom_site_aniso_U_11
_atom_site_aniso_U_22
_atom_site_aniso_U_33
_atom_site_aniso_U_12
_atom_site_aniso_U_13
_atom_site_aniso_U_23
C1A 0.0344(11) 0.0406(16) 0.0446(15) 0.0054(14) 0.0126(10) 0.0021(15)
C1B 0.028(3) 0.032(5) 0.046(4) 0.001(4) 0.004(3) -0.011(4)
C2A 0.0416(13) 0.0475(15) 0.0645(17) -0.0073(11) 0.0139(12) -0.0012(16)
C2B 0.045(4) 0.076(6) 0.038(4) 0.008(3) 0.005(3) 0.002(4)
C3A 0.0522(19) 0.075(5) 0.078(3) -0.018(4) 0.015(2) -0.024(3)
C3B 0.043(5) 0.041(8) 0.038(5) -0.008(7) -0.003(4) 0.002(5)
C4A 0.0545(16) 0.110(3) 0.0481(16) 0.0103(18) 0.0022(13) -0.0010(18)
C4B 0.058(5) 0.083(7) 0.057(5) -0.022(5) 0.011(4) -0.012(5)
C5A 0.0680(18) 0.076(2) 0.0507(15) 0.0261(15) 0.0078(13) 0.0176(16)
C5B 0.076(6) 0.065(6) 0.098(7) -0.018(5) 0.014(5) -0.041(6)
C6A 0.0564(17) 0.049(2) 0.047(2) 0.0174(15) 0.0092(15) 0.0061(15)
C6B 0.049(4) 0.046(8) 0.054(5) -0.005(6) 0.004(3) -0.012(6)
C7 0.0404(8) 0.0437(9) 0.0353(7) -0.0031(6) 0.0067(6) 0.0002(7)
C8 0.0363(8) 0.0497(9) 0.0318(7) -0.0026(6) 0.0077(6) 0.0028(7)
C9 0.0449(9) 0.0658(11) 0.0392(8) -0.0119(8) 0.0096(7) 0.0006(8)
C10 0.0349(9) 0.1043(17) 0.0642(11) -0.0074(9) 0.0089(8) 0.0060(11)
C11 0.0480(12) 0.0952(17) 0.0733(13) 0.0213(11) 0.0186(9) 0.0147(12)
C12 0.0604(11) 0.0623(12) 0.0648(11) 0.0151(9) 0.0214(9) 0.0044(9)
C13 0.0445(9) 0.0491(9) 0.0518(9) -0.0002(7) 0.0134(7) 0.0028(8)
C14A 0.103(3) 0.043(3) 0.118(4) -0.016(3) 0.029(3) -0.001(3)
C14B 0.081(8) 0.045(7) 0.058(9) 0.014(5) 0.004(7) 0.007(6)
C15 0.0678(12) 0.0737(14) 0.0661(12) -0.0303(10) 0.0151(9) -0.0087(10)
N1 0.0364(7) 0.0493(8) 0.0471(7) 0.0055(6) 0.0094(6) 0.0136(6)
O1 0.0443(7) 0.0843(9) 0.0688(8) 0.0123(6) 0.0224(6) 0.0321(7)
O2 0.0819(10) 0.0615(9) 0.0828(10) 0.0224(7) 0.0240(8) -0.0093(7)
O3 0.0606(8) 0.0533(7) 0.0711(8) 0.0053(6) 0.0179(6) 0.0228(6)
S1 0.0401(2) 0.0535(3) 0.0392(2) 0.01159(17) 0.01069(16) 0.00625(17)

loop_
_atom_type_symbol
_atom_type_description
_atom_type_scat_dispersion_real
_atom_type_scat_dispersion_imag
_atom_type_scat_source
C C 0.0033 0.0016 'International Tables Vol C Tables 4.2.6.8 and 6.1.1.4'
H H 0.0000 0.0000 'International Tables Vol C Tables 4.2.6.8 and 6.1.1.4'
N N 0.0061 0.0033 'International Tables Vol C Tables 4.2.6.8 and 6.1.1.4'
O O 0.0106 0.0060 'International Tables Vol C Tables 4.2.6.8 and 6.1.1.4'
S S 0.1246 0.1234 'International Tables Vol C Tables 4.2.6.8 and 6.1.1.4'

loop_
_geom_angle_atom_site_label_1
_geom_angle_atom_site_label_2
_geom_angle_atom_site_label_3
_geom_angle_site_symmetry_1
_geom_angle_site_symmetry_3
_geom_angle
_geom_angle_publ_flag
C6A C1A C2A . . 121.7(3) ?
C6A C1A S1 . . 117.0(3) ?
C2A C1A S1 . . 121.2(2) ?
C2B C1B C6B . . 121.7(9) ?
C2B C1B S1 . . 123.3(7) ?
C6B C1B S1 . . 115.0(7) ?
C1A C2A C3A . . 116.9(3) ?
C1A C2A C14A . . 124.4(3) ?
C3A C2A C14A . . 118.7(4) ?
C1B C2B C3B . . 112.2(9) ?
C1B C2B C14B . . 126.9(8) ?
C3B C2B C14B . . 120.9(8) ?
C4A C3A C2A . . 119.8(5) ?
C4A C3A H3A . . 120.1 ?
C2A C3A H3A . . 120.1 ?
C4B C3B C2B . . 126.7(12) ?
C4B C3B H3B . . 116.6 ?
C2B C3B H3B . . 116.6 ?
C5A C4A C3A . . 122.5(4) ?
C5A C4A H4A . . 118.8 ?
C3A C4A H4A . . 118.8 ?
C3B C4B C5B . . 121.1(9) ?
C3B C4B H4B . . 119.5 ?
C5B C4B H4B . . 119.5 ?
C4A C5A C6A . . 119.2(3) ?
C4A C5A H5A . . 120.4 ?
C6A C5A H5A . . 120.4 ?
C4B C5B C6B . . 114.7(9) ?
C4B C5B H5B . . 122.6 ?
C6B C5B H5B . . 122.6 ?
C1A C6A C5A . . 119.9(4) ?
C1A C6A H6A . . 120.0 ?
C5A C6A H6A . . 120.0 ?
C5B C6B C1B . . 123.5(10) ?
C5B C6B H6B . . 118.3 ?
C1B C6B H6B . . 118.3 ?
O3 C7 N1 . . 120.35(14) ?
O3 C7 C8 . . 125.34(14) ?
N1 C7 C8 . . 114.30(13) ?
C13 C8 C9 . . 120.09(15) ?
C13 C8 C7 . . 119.29(13) ?
C9 C8 C7 . . 120.59(15) ?
C10 C9 C8 . . 116.66(17) ?
C10 C9 C15 . . 119.61(16) ?
C8 C9 C15 . . 123.72(16) ?
C11 C10 C9 . . 122.80(17) ?
C11 C10 H10 . . 118.6 ?
C9 C10 H10 . . 118.6 ?
C10 C11 C12 . . 119.96(17) ?
C10 C11 H11 . . 120.0 ?
C12 C11 H11 . . 120.0 ?
C11 C12 C13 . . 119.16(19) ?
C11 C12 H12 . . 120.4 ?
C13 C12 H12 . . 120.4 ?
C12 C13 C8 . . 121.29(17) ?
C12 C13 H13 . . 119.4 ?
C8 C13 H13 . . 119.4 ?
C2B C14B H14D . . 109.5 ?
C2B C14B H14E . . 109.5 ?
H14D C14B H14E . . 109.5 ?
C2B C14B H14F . . 109.5 ?
H14D C14B H14F . . 109.5 ?
H14E C14B H14F . . 109.5 ?
C9 C15 H15C . . 109.5 ?
C9 C15 H15B . . 109.5 ?
H15C C15 H15B . . 109.5 ?
C9 C15 H15A . . 109.5 ?
H15C C15 H15A . . 109.5 ?
H15B C15 H15A . . 109.5 ?
C7 N1 S1 . . 124.14(11) ?
C7 N1 H1N . . 120.6(12) ?
S1 N1 H1N . . 115.2(12) ?
O2 S1 O1 . . 117.24(9) ?
O2 S1 N1 . . 109.94(8) ?
O1 S1 N1 . . 103.88(7) ?
O2 S1 C1A . . 104.07(11) ?
O1 S1 C1A . . 115.14(11) ?
N1 S1 C1A . . 106.11(10) ?
O2 S1 C1B . . 124.9(3) ?
O1 S1 C1B . . 98.2(3) ?
N1 S1 C1B . . 99.6(2) ?

loop_
_geom_bond_atom_site_label_1
_geom_bond_atom_site_label_2
_geom_bond_site_symmetry_2
_geom_bond_distance
_geom_bond_publ_flag
C1A C6A . 1.374(4) ?
C1A C2A . 1.400(3) ?
C1A S1 . 1.753(3) ?
C1B C2B . 1.372(10) ?
C1B C6B . 1.403(10) ?
C1B S1 . 1.817(8) ?
C2A C3A . 1.412(7) ?
C2A C14A . 1.507(5) ?
C2B C3B . 1.397(13) ?
C2B C14B . 1.423(13) ?
C3A C4A . 1.384(5) ?
C3A H3A . 0.9300 ?
C3B C4B . 1.340(13) ?
C3B H3B . 0.9300 ?
C4A C5A . 1.341(5) ?
C4A H4A . 0.9300 ?
C4B C5B . 1.372(12) ?
C4B H4B . 0.9300 ?
C5A C6A . 1.393(4) ?
C5A H5A . 0.9300 ?
C5B C6B . 1.375(13) ?
C5B H5B . 0.9300 ?
C6A H6A . 0.9300 ?
C6B H6B . 0.9300 ?
C7 O3 . 1.2018(18) ?
C7 N1 . 1.3915(19) ?
C7 C8 . 1.488(2) ?
C8 C13 . 1.388(2) ?
C8 C9 . 1.398(2) ?
C9 C10 . 1.395(3) ?
C9 C15 . 1.503(3) ?
C10 C11 . 1.363(3) ?
C10 H10 . 0.9300 ?
C11 C12 . 1.370(3) ?
C11 H11 . 0.9300 ?
C12 C13 . 1.375(2) ?
C12 H12 . 0.9300 ?
C13 H13 . 0.9300 ?
C14A H14A . 0.9600 ?
C14A H14B . 0.9600 ?
C14A H14C . 0.9600 ?
C14B H14D . 0.9600 ?
C14B H14E . 0.9600 ?
C14B H14F . 0.9600 ?
C15 H15C . 0.9600 ?
C15 H15B . 0.9600 ?
C15 H15A . 0.9600 ?
N1 S1 . 1.6449(13) ?
N1 H1N . 0.856(9) ?
O1 S1 . 1.4226(12) ?
O2 S1 . 1.4123(14) ?

loop_
_geom_hbond_atom_site_label_D
_geom_hbond_atom_site_label_H
_geom_hbond_atom_site_label_A
_geom_hbond_site_symmetry_A
_geom_hbond_distance_DH
_geom_hbond_distance_HA
_geom_hbond_distance_DA
_geom_hbond_angle_DHA
N1 H1N O1 7_556 0.856(9) 2.104(10) 2.9531(17) 171.7(17)

loop_
_geom_torsion_atom_site_label_1
_geom_torsion_atom_site_label_2
_geom_torsion_atom_site_label_3
_geom_torsion_atom_site_label_4
_geom_torsion_site_symmetry_1
_geom_torsion_site_symmetry_2
_geom_torsion_site_symmetry_3
_geom_torsion_site_symmetry_4
_geom_torsion
_geom_torsion_publ_flag
C6A C1A C2A C3A . . . . -3.5(6) ?
S1 C1A C2A C3A . . . . 176.1(4) ?
C6A C1A C2A C14A . . . . 176.2(4) ?
S1 C1A C2A C14A . . . . -4.2(5) ?
C6B C1B C2B C3B . . . . 0.4(16) ?
S1 C1B C2B C3B . . . . -179.1(12) ?
C6B C1B C2B C14B . . . . -179.3(12) ?
S1 C1B C2B C14B . . . . 1.2(13) ?
C1A C2A C3A C4A . . . . 2.3(9) ?
C14A C2A C3A C4A . . . . -177.4(6) ?
C1B C2B C3B C4B . . . . -1(3) ?
C14B C2B C3B C4B . . . . 178.4(18) ?
C2A C3A C4A C5A . . . . 0.1(9) ?
C2B C3B C4B C5B . . . . 1(3) ?
C3A C4A C5A C6A . . . . -1.5(6) ?
C3B C4B C5B C6B . . . . 1(2) ?
C2A C1A C6A C5A . . . . 2.2(5) ?
S1 C1A C6A C5A . . . . -177.4(3) ?
C4A C5A C6A C1A . . . . 0.3(5) ?
C4B C5B C6B C1B . . . . -1.7(18) ?
C2B C1B C6B C5B . . . . 1.1(18) ?
S1 C1B C6B C5B . . . . -179.4(10) ?
O3 C7 C8 C13 . . . . -139.43(17) ?
N1 C7 C8 C13 . . . . 39.97(19) ?
O3 C7 C8 C9 . . . . 38.8(2) ?
N1 C7 C8 C9 . . . . -141.84(14) ?
C13 C8 C9 C10 . . . . -1.6(2) ?
C7 C8 C9 C10 . . . . -179.76(14) ?
C13 C8 C9 C15 . . . . 177.84(16) ?
C7 C8 C9 C15 . . . . -0.3(2) ?
C8 C9 C10 C11 . . . . 1.9(3) ?
C15 C9 C10 C11 . . . . -177.57(19) ?
C9 C10 C11 C12 . . . . -0.4(3) ?
C10 C11 C12 C13 . . . . -1.4(3) ?
C11 C12 C13 C8 . . . . 1.6(3) ?
C9 C8 C13 C12 . . . . -0.1(2) ?
C7 C8 C13 C12 . . . . 178.09(14) ?
O3 C7 N1 S1 . . . . 5.0(2) ?
C8 C7 N1 S1 . . . . -174.44(10) ?
C7 N1 S1 O2 . . . . -54.19(15) ?
C7 N1 S1 O1 . . . . 179.57(13) ?
C7 N1 S1 C1A . . . . 57.78(17) ?
C7 N1 S1 C1B . . . . 78.5(3) ?
C6A C1A S1 O2 . . . . 10.4(3) ?
C2A C1A S1 O2 . . . . -169.2(2) ?
C6A C1A S1 O1 . . . . 140.2(2) ?
C2A C1A S1 O1 . . . . -39.5(3) ?
C6A C1A S1 N1 . . . . -105.6(3) ?
C2A C1A S1 N1 . . . . 74.8(2) ?
C6A C1A S1 C1B . . . . 179.8(10) ?
C2A C1A S1 C1B . . . . 0.2(7) ?
C2B C1B S1 O2 . . . . 11.0(8) ?
C6B C1B S1 O2 . . . . -168.6(7) ?
C2B C1B S1 O1 . . . . 142.7(6) ?
C6B C1B S1 O1 . . . . -36.9(8) ?
C2B C1B S1 N1 . . . . -111.7(7) ?
C6B C1B S1 N1 . . . . 68.8(8) ?
C2B C1B S1 C1A . . . . -1.6(5) ?
C6B C1B S1 C1A . . . . 178.9(14) ?
